data_7014123
loop_
_publ_author_name
'Ghoshal, Debajyoti'
'Maji, Tapas Kumar'
'Mostafa, Golam'
'Sain, Saugata'
'Lu, Tian-Huey'
'Ribas, Joan'
'Zangrando, Ennio'
'Chaudhuri, Nirmalendu Ray'

_publ_section_title
;
 Polymeric networks of copper(II) using succinate and aromatic N-N
 donor ligands: synthesis, crystal structure, magnetic behaviour and
 the effect of weak interactions on their crystal packing.
;
_journal_issue 11
_journal_name_full 'Dalton transactions (Cambridge, England : 2003)'
_journal_page_first 1687
_journal_page_last 1695
_journal_paper_doi 10.1039/b401738b
_journal_year 2004
_chemical_formula_sum 'C160 H128 B8 Cu8 F32 N24 O24'
_chemical_formula_weight 3973.66
_chemical_name_systematic
;
?
;
_space_group_IT_number 2
_symmetry_cell_setting triclinic
_symmetry_space_group_name_Hall '-P 1'
_symmetry_space_group_name_H-M 'P -1'
_atom_sites_solution_hydrogens geom
_atom_sites_solution_primary direct
_atom_sites_solution_secondary difmap
_audit_creation_method SHELXL-97
_cell_angle_alpha 60.187(2)
_cell_angle_beta 86.864(2)
_cell_angle_gamma 80.538(2)
_cell_formula_units_Z 1
_cell_length_a 12.5769(10)
_cell_length_b 19.3034(15)
_cell_length_c 19.3348(16)
_cell_measurement_reflns_used all
_cell_measurement_temperature 293(2)
_cell_volume 4015.4(6)
_computing_cell_refinement 'Bruker SMART'
_computing_data_collection 'Bruker SMART'
_computing_data_reduction 'Bruker SHELXTL'
_computing_molecular_graphics 'Ortep-3 for windows (Farrugia, 1997)'
_computing_publication_material 'Platon99 (Spek, 1999)'
_computing_structure_refinement 'SHELXL-97 (Sheldrick, 1997)'
_computing_structure_solution 'SHELXS-97 (Sheldrick, 1997)'
_diffrn_ambient_temperature 293(2)
_diffrn_measured_fraction_theta_full 0.958
_diffrn_measured_fraction_theta_max 0.958
_diffrn_measurement_device_type 'CCD area detector'
_diffrn_measurement_method 'phi and omega scans'
_diffrn_radiation_monochromator graphite
_diffrn_radiation_source 'fine-focus sealed tube'
_diffrn_radiation_type MoK\a
_diffrn_radiation_wavelength 0.71073
_diffrn_reflns_av_R_equivalents 0.0757
_diffrn_reflns_av_sigmaI/netI 0.2328
_diffrn_reflns_limit_h_max 16
_diffrn_reflns_limit_h_min -16
_diffrn_reflns_limit_k_max 25
_diffrn_reflns_limit_k_min -25
_diffrn_reflns_limit_l_max 25
_diffrn_reflns_limit_l_min -25
_diffrn_reflns_number 42987
_diffrn_reflns_theta_full 28.30
_diffrn_reflns_theta_max 28.30
_diffrn_reflns_theta_min 1.21
_exptl_absorpt_coefficient_mu 1.153
_exptl_absorpt_correction_T_max .9755
_exptl_absorpt_correction_T_min .8782
_exptl_absorpt_correction_type empirical
_exptl_crystal_colour Blue
_exptl_crystal_density_diffrn 1.643
_exptl_crystal_density_method 'not measured'
_exptl_crystal_description Irregular
_exptl_crystal_F_000 2008
_exptl_crystal_size_max .2
_exptl_crystal_size_mid .1
_exptl_crystal_size_min .05
_refine_diff_density_max 0.430
_refine_diff_density_min -0.316
_refine_diff_density_rms 0.066
_refine_ls_extinction_method none
_refine_ls_goodness_of_fit_ref 0.833
_refine_ls_hydrogen_treatment mixed
_refine_ls_matrix_type full
_refine_ls_number_parameters 1261
_refine_ls_number_reflns 19122
_refine_ls_number_restraints 135
_refine_ls_restrained_S_all 0.852
_refine_ls_R_factor_all 0.2107
_refine_ls_R_factor_gt 0.0598
_refine_ls_shift/su_max 0.001
_refine_ls_shift/su_mean 0.000
_refine_ls_structure_factor_coef Fsqd
_refine_ls_weighting_details 'calc w=1/[\s^2^(Fo^2^)+(0.0373P)^2^+0.0000P] where P=(Fo^2^+2Fc^2^)/3'
_refine_ls_weighting_scheme calc
_refine_ls_wR_factor_gt 0.0934
_refine_ls_wR_factor_ref 0.1212
_reflns_number_gt 7039
_reflns_number_total 19122
_reflns_threshold_expression >2sigma(I)
_cod_data_source_file b401738b.txt
_cod_data_source_block complex4
_cod_depositor_comments
;
The following automatic conversions were performed:
'_symmetry_cell_setting' value 'Triclinic' changed to 'triclinic'
according to '/home/saulius/struct/CIF-dictionaries/cif_core.dic'
dictionary named 'cif_core.dic' version 2.4.1 from 2010-06-29.

Automatic conversion script
Id: cif_fix_enum 1527 2010-12-29 10:47:43Z saulius 
;
_cod_database_code 7014123

loop_
_symmetry_equiv_pos_as_xyz
'x, y, z'
'-x, -y, -z'

loop_
_atom_site_label
_atom_site_type_symbol
_atom_site_fract_x
_atom_site_fract_y
_atom_site_fract_z
_atom_site_U_iso_or_equiv
_atom_site_adp_type
_atom_site_occupancy
_atom_site_symmetry_multiplicity
_atom_site_calc_flag
_atom_site_refinement_flags
_atom_site_disorder_assembly
_atom_site_disorder_group
Cu1 Cu 0.20783(5) 0.21585(4) 0.89500(4) 0.03943(19) Uani 1 1 d . . .
Cu2 Cu 0.19407(5) 0.31491(4) 0.63457(4) 0.03671(18) Uani 1 1 d . . .
Cu3 Cu -0.10306(5) 0.64583(4) 0.53016(4) 0.03654(18) Uani 1 1 d . . .
Cu4 Cu -0.08323(5) 0.64633(4) 0.76282(4) 0.0420(2) Uani 1 1 d . . .
O1 O 0.1979(3) 0.33421(19) 0.8481(2) 0.0402(10) Uani 1 1 d . . .
O2 O 0.1927(3) 0.31766(19) 0.74399(18) 0.0409(9) Uani 1 1 d . . .
O3 O -0.0565(3) 0.53642(19) 0.7765(2) 0.0450(10) Uani 1 1 d . . .
O4 O -0.0423(3) 0.6100(2) 0.6475(2) 0.0415(9) Uani 1 1 d . . .
O5 O 0.0265(3) 0.6136(2) 0.4864(2) 0.0448(10) Uani 1 1 d . . .
O6 O -0.0371(3) 0.6794(2) 0.3597(2) 0.0459(10) Uani 1 1 d . . .
O7 O 0.1929(3) 0.4301(2) 0.5628(2) 0.0439(10) Uani 1 1 d . . .
O8 O 0.1539(3) 0.45522(19) 0.4393(2) 0.0439(10) Uani 1 1 d . . .
C1S C 0.1831(4) 0.3625(3) 0.7745(4) 0.0371(14) Uani 1 1 d . . .
C2S C 0.1441(4) 0.4517(3) 0.7243(3) 0.0417(14) Uani 1 1 d . . .
H2S1 H 0.1796 0.4728 0.6736 0.050 Uiso 1 1 calc R . .
H2S2 H 0.1615 0.4797 0.7512 0.050 Uiso 1 1 calc R . .
C3S C 0.0204(4) 0.4660(3) 0.7102(4) 0.0574(18) Uani 1 1 d . . .
H3S1 H 0.0048 0.4702 0.6596 0.069 Uiso 1 1 calc R . .
H3S2 H -0.0099 0.4205 0.7521 0.069 Uiso 1 1 calc R . .
C4S C -0.0305(4) 0.5429(3) 0.7099(4) 0.0352(14) Uani 1 1 d . . .
C5S C 0.0348(4) 0.6403(3) 0.4119(3) 0.0358(13) Uani 1 1 d . . .
C6S C 0.1474(4) 0.6237(3) 0.3857(3) 0.0396(14) Uani 1 1 d . . .
H6S1 H 0.1798 0.6725 0.3639 0.048 Uiso 1 1 calc R . .
H6S2 H 0.1422 0.6111 0.3435 0.048 Uiso 1 1 calc R . .
C7S C 0.2214(4) 0.5543(3) 0.4529(3) 0.0403(14) Uani 1 1 d . . .
H7S1 H 0.2932 0.5508 0.4327 0.048 Uiso 1 1 calc R . .
H7S2 H 0.2261 0.5669 0.4953 0.048 Uiso 1 1 calc R . .
C8S C 0.1855(4) 0.4729(3) 0.4877(4) 0.0353(13) Uani 1 1 d . . .
N1 N 0.0455(3) 0.2277(2) 0.9058(3) 0.0388(11) Uani 1 1 d . . .
N2 N 0.1946(4) 0.1883(2) 1.0202(3) 0.0392(11) Uani 1 1 d . . .
N3 N 0.2240(3) 0.0982(2) 0.9223(2) 0.0384(11) Uani 1 1 d . . .
N4 N 0.3653(3) 0.1993(2) 0.8747(2) 0.0394(11) Uani 1 1 d . . .
N5 N 0.2167(3) 0.1926(2) 0.6893(2) 0.0369(11) Uani 1 1 d . . .
N6 N 0.3559(3) 0.2950(3) 0.6269(2) 0.0396(11) Uani 1 1 d . . .
N7 N -0.0714(4) 0.7602(3) 0.4844(2) 0.0416(12) Uani 1 1 d . . .
N8 N -0.2510(3) 0.6991(3) 0.5383(2) 0.0394(11) Uani 1 1 d . . .
N9 N -0.1089(3) 0.7696(2) 0.6889(2) 0.0360(11) Uani 1 1 d . . .
N10 N -0.2431(3) 0.6633(3) 0.7501(3) 0.0430(12) Uani 1 1 d . . .
N11 N -0.0950(4) 0.6325(2) 0.8831(3) 0.0416(12) Uani 1 1 d . . .
N12 N 0.0721(3) 0.6358(2) 0.7890(3) 0.0395(11) Uani 1 1 d . . .
C1 C -0.0286(5) 0.2505(3) 0.8492(4) 0.0511(16) Uani 1 1 d . . .
H1 H -0.0057 0.2574 0.7999 0.061 Uiso 1 1 calc R . .
C2 C -0.1377(5) 0.2644(3) 0.8596(4) 0.0602(18) Uani 1 1 d . . .
H2 H -0.1867 0.2826 0.8175 0.072 Uiso 1 1 calc R . .
C3 C -0.1719(5) 0.2512(3) 0.9312(4) 0.0544(17) Uani 1 1 d . . .
H3 H -0.2455 0.2596 0.9389 0.065 Uiso 1 1 calc R . .
C4 C -0.0990(5) 0.2251(3) 0.9948(4) 0.0440(14) Uani 1 1 d . . .
C5 C 0.0094(4) 0.2154(3) 0.9789(3) 0.0374(13) Uani 1 1 d . . .
C6 C -0.1299(5) 0.2081(3) 1.0730(4) 0.0596(18) Uani 1 1 d . . .
H6 H -0.2027 0.2149 1.0836 0.071 Uiso 1 1 calc R . .
C7 C -0.0568(6) 0.1829(4) 1.1310(4) 0.0656(19) Uani 1 1 d . . .
H7 H -0.0790 0.1699 1.1822 0.079 Uiso 1 1 calc R . .
C8 C 0.0554(5) 0.1755(3) 1.1156(4) 0.0502(16) Uani 1 1 d . . .
C9 C 0.0902(4) 0.1918(3) 1.0399(3) 0.0386(14) Uani 1 1 d . . .
C10 C 0.1374(6) 0.1514(3) 1.1734(4) 0.0642(19) Uani 1 1 d . . .
H10 H 0.1191 0.1361 1.2257 0.077 Uiso 1 1 calc R . .
C11 C 0.2432(5) 0.1500(3) 1.1537(4) 0.0599(18) Uani 1 1 d . . .
H11 H 0.2972 0.1368 1.1912 0.072 Uiso 1 1 calc R . .
C12 C 0.2675(5) 0.1693(3) 1.0755(4) 0.0531(17) Uani 1 1 d . . .
H12 H 0.3396 0.1686 1.0618 0.064 Uiso 1 1 calc R . .
C13 C 0.1535(5) 0.0476(3) 0.9487(3) 0.0544(17) Uani 1 1 d . . .
H13 H 0.0822 0.0671 0.9529 0.065 Uiso 1 1 calc R . .
C14 C 0.1811(5) -0.0337(3) 0.9706(4) 0.0624(18) Uani 1 1 d . . .
H14 H 0.1288 -0.0673 0.9897 0.075 Uiso 1 1 calc R . .
C15 C 0.2837(5) -0.0638(3) 0.9643(3) 0.0585(17) Uani 1 1 d . . .
H15 H 0.3028 -0.1181 0.9792 0.070 Uiso 1 1 calc R . .
C16 C 0.3609(4) -0.0115(3) 0.9347(3) 0.0411(14) Uani 1 1 d . . .
C17 C 0.3290(4) 0.0692(3) 0.9161(3) 0.0364(13) Uani 1 1 d . . .
C18 C 0.4718(5) -0.0362(4) 0.9257(3) 0.0557(17) Uani 1 1 d . . .
H18 H 0.4957 -0.0899 0.9399 0.067 Uiso 1 1 calc R . .
C19 C 0.5418(5) 0.0160(4) 0.8973(3) 0.0550(17) Uani 1 1 d . . .
H19 H 0.6128 -0.0018 0.8904 0.066 Uiso 1 1 calc R . .
C20 C 0.5107(4) 0.0977(4) 0.8774(3) 0.0458(15) Uani 1 1 d . . .
C21 C 0.4032(4) 0.1233(3) 0.8889(3) 0.0386(14) Uani 1 1 d . . .
C22 C 0.5787(5) 0.1565(4) 0.8487(3) 0.0586(18) Uani 1 1 d . . .
H22 H 0.6505 0.1433 0.8394 0.070 Uiso 1 1 calc R . .
C23 C 0.5404(5) 0.2317(4) 0.8347(4) 0.0619(18) Uani 1 1 d . . .
H23 H 0.5857 0.2705 0.8158 0.074 Uiso 1 1 calc R . .
C24 C 0.4314(5) 0.2518(3) 0.8486(4) 0.0598(18) Uani 1 1 d . . .
H24 H 0.4061 0.3040 0.8388 0.072 Uiso 1 1 calc R . .
C25 C 0.1460(4) 0.1417(3) 0.7229(3) 0.0440(15) Uani 1 1 d . . .
H25 H 0.0741 0.1627 0.7235 0.053 Uiso 1 1 calc R . .
C26 C 0.1753(5) 0.0578(3) 0.7574(3) 0.0518(16) Uani 1 1 d . . .
H26 H 0.1238 0.0240 0.7810 0.062 Uiso 1 1 calc R . .
C27 C 0.2792(5) 0.0266(3) 0.7561(3) 0.0539(17) Uani 1 1 d . . .
H27 H 0.2990 -0.0291 0.7784 0.065 Uiso 1 1 calc R . .
C28 C 0.3569(5) 0.0769(3) 0.7218(3) 0.0460(15) Uani 1 1 d . . .
C29 C 0.3211(4) 0.1598(3) 0.6893(3) 0.0354(13) Uani 1 1 d . . .
C30 C 0.4681(5) 0.0490(4) 0.7190(4) 0.0564(17) Uani 1 1 d . . .
H30 H 0.4917 -0.0061 0.7402 0.068 Uiso 1 1 calc R . .
C31 C 0.5389(5) 0.0997(4) 0.6871(4) 0.0631(19) Uani 1 1 d . . .
H31 H 0.6108 0.0796 0.6854 0.076 Uiso 1 1 calc R . .
C32 C 0.5064(4) 0.1856(4) 0.6547(3) 0.0494(16) Uani 1 1 d . . .
C33 C 0.3964(4) 0.2139(3) 0.6563(3) 0.0382(14) Uani 1 1 d . . .
C34 C 0.5736(5) 0.2439(4) 0.6224(4) 0.068(2) Uani 1 1 d . . .
H34 H 0.6471 0.2280 0.6204 0.082 Uiso 1 1 calc R . .
C35 C 0.5347(5) 0.3239(4) 0.5935(4) 0.074(2) Uani 1 1 d . . .
H35 H 0.5806 0.3623 0.5715 0.089 Uiso 1 1 calc R . .
C36 C 0.4240(5) 0.3470(4) 0.5976(3) 0.0580(17) Uani 1 1 d . . .
H36 H 0.3976 0.4014 0.5788 0.070 Uiso 1 1 calc R . .
C37 C 0.0190(5) 0.7894(4) 0.4587(4) 0.0615(18) Uani 1 1 d . . .
H37 H 0.0820 0.7535 0.4656 0.074 Uiso 1 1 calc R . .
C38 C 0.0247(7) 0.8712(5) 0.4217(4) 0.079(2) Uani 1 1 d . . .
H38 H 0.0903 0.8895 0.4047 0.095 Uiso 1 1 calc R . .
C39 C -0.0656(8) 0.9237(4) 0.4109(4) 0.086(3) Uani 1 1 d . . .
H39 H -0.0629 0.9789 0.3838 0.104 Uiso 1 1 calc R . .
C40 C -0.1633(7) 0.8968(4) 0.4398(4) 0.0626(19) Uani 1 1 d . . .
C41 C -0.1625(5) 0.8132(3) 0.4765(3) 0.0427(15) Uani 1 1 d . . .
C42 C -0.2627(8) 0.9479(4) 0.4327(4) 0.083(3) Uani 1 1 d . . .
H42 H -0.2645 1.0035 0.4075 0.099 Uiso 1 1 calc R . .
C43 C -0.3519(7) 0.9177(4) 0.4609(4) 0.080(3) Uani 1 1 d . . .
H43 H -0.4154 0.9522 0.4566 0.097 Uiso 1 1 calc R . .
C44 C -0.3530(5) 0.8323(4) 0.4985(3) 0.0514(17) Uani 1 1 d . . .
C45 C -0.2580(4) 0.7803(3) 0.5057(3) 0.0403(14) Uani 1 1 d . . .
C46 C -0.4433(6) 0.7972(5) 0.5276(4) 0.077(2) Uani 1 1 d . . .
H46 H -0.5088 0.8295 0.5236 0.093 Uiso 1 1 calc R . .
C47 C -0.4387(5) 0.7153(5) 0.5624(4) 0.073(2) Uani 1 1 d . . .
H47 H -0.5003 0.6919 0.5826 0.088 Uiso 1 1 calc R . .
C48 C -0.3398(5) 0.6672(4) 0.5674(3) 0.0567(17) Uani 1 1 d . . .
H48 H -0.3364 0.6115 0.5917 0.068 Uiso 1 1 calc R . .
C49 C -0.0408(5) 0.8213(4) 0.6518(3) 0.0482(15) Uani 1 1 d . . .
H49 H 0.0322 0.8010 0.6549 0.058 Uiso 1 1 calc R . .
C50 C -0.0727(5) 0.9041(4) 0.6087(3) 0.0556(17) Uani 1 1 d . . .
H50 H -0.0225 0.9384 0.5819 0.067 Uiso 1 1 calc R . .
C51 C -0.1781(5) 0.9345(3) 0.6061(3) 0.0559(17) Uani 1 1 d . . .
H51 H -0.2000 0.9902 0.5804 0.067 Uiso 1 1 calc R . .
C52 C -0.2551(5) 0.8825(3) 0.6421(3) 0.0436(14) Uani 1 1 d . . .
C53 C -0.2171(4) 0.7999(3) 0.6816(3) 0.0347(13) Uani 1 1 d . . .
C54 C -0.3702(5) 0.9076(4) 0.6418(4) 0.0593(18) Uani 1 1 d . . .
H54 H -0.3981 0.9624 0.6174 0.071 Uiso 1 1 calc R . .
C55 C -0.4364(5) 0.8533(4) 0.6760(4) 0.0607(18) Uani 1 1 d . . .
H55 H -0.5099 0.8710 0.6754 0.073 Uiso 1 1 calc R . .
C56 C -0.3978(5) 0.7687(4) 0.7134(3) 0.0468(15) Uani 1 1 d . . .
C57 C -0.2867(4) 0.7421(4) 0.7171(3) 0.0411(14) Uani 1 1 d . . .
C58 C -0.4636(5) 0.7097(4) 0.7460(4) 0.0622(18) Uani 1 1 d . . .
H58 H -0.5378 0.7246 0.7460 0.075 Uiso 1 1 calc R . .
C59 C -0.4204(5) 0.6300(4) 0.7781(4) 0.0644(18) Uani 1 1 d . . .
H59 H -0.4647 0.5905 0.7987 0.077 Uiso 1 1 calc R . .
C60 C -0.3076(5) 0.6084(4) 0.7797(3) 0.0533(16) Uani 1 1 d . . .
H60 H -0.2779 0.5540 0.8022 0.064 Uiso 1 1 calc R . .
C61 C -0.1783(5) 0.6316(3) 0.9285(4) 0.0525(16) Uani 1 1 d . . .
H61 H -0.2474 0.6422 0.9071 0.063 Uiso 1 1 calc R . .
C62 C -0.1675(6) 0.6156(3) 1.0059(4) 0.0625(19) Uani 1 1 d . . .
H62 H -0.2283 0.6173 1.0350 0.075 Uiso 1 1 calc R . .
C63 C -0.0674(6) 0.5974(3) 1.0390(3) 0.0571(18) Uani 1 1 d . . .
H63 H -0.0595 0.5841 1.0919 0.069 Uiso 1 1 calc R . .
C64 C 0.0234(5) 0.5985(3) 0.9945(3) 0.0435(15) Uani 1 1 d . . .
C65 C 0.0058(5) 0.6165(3) 0.9154(4) 0.0428(15) Uani 1 1 d . . .
C66 C 0.1320(6) 0.5817(3) 1.0219(4) 0.0614(18) Uani 1 1 d . . .
H66 H 0.1457 0.5702 1.0736 0.074 Uiso 1 1 calc R . .
C67 C 0.2149(5) 0.5819(3) 0.9760(4) 0.0639(19) Uani 1 1 d . . .
H67 H 0.2847 0.5696 0.9968 0.077 Uiso 1 1 calc R . .
C68 C 0.1997(5) 0.6004(3) 0.8961(4) 0.0461(15) Uani 1 1 d . . .
C69 C 0.0934(4) 0.6182(3) 0.8650(3) 0.0383(14) Uani 1 1 d . . .
C70 C 0.2839(5) 0.6016(4) 0.8455(4) 0.0663(19) Uani 1 1 d . . .
H70 H 0.3551 0.5909 0.8631 0.080 Uiso 1 1 calc R . .
C71 C 0.2611(5) 0.6185(4) 0.7706(4) 0.0622(18) Uani 1 1 d . . .
H71 H 0.3169 0.6184 0.7370 0.075 Uiso 1 1 calc R . .
C72 C 0.1551(5) 0.6358(3) 0.7436(4) 0.0504(16) Uani 1 1 d . . .
H72 H 0.1416 0.6480 0.6917 0.060 Uiso 1 1 calc R . .
B1 B 0.8652(7) 0.0692(5) 0.7987(5) 0.095(3) Uani 1 1 d D . .
F11 F 0.9251(3) 0.0325(3) 0.7652(3) 0.1177(16) Uani 1 1 d D A .
F12 F 0.7781(8) 0.0418(8) 0.8295(8) 0.111(7) Uani 0.60 1 d PD A 1
F13 F 0.8525(10) 0.1467(6) 0.7537(8) 0.168(6) Uani 0.60 1 d PD A 1
F14 F 0.9360(10) 0.0527(8) 0.8590(6) 0.172(6) Uani 0.60 1 d PD A 1
F12A F 0.7830(13) 0.1133(12) 0.7400(7) 0.184(8) Uani 0.40 1 d PD A 2
F13A F 0.9095(17) 0.1174(14) 0.8091(14) 0.205(16) Uani 0.40 1 d PD A 2
F14A F 0.8132(11) 0.0211(10) 0.8602(9) 0.072(5) Uani 0.40 1 d PD A 2
B2 B 0.7429(7) 0.1570(5) 0.4418(5) 0.077(3) Uani 1 1 d D . .
F21 F 0.8322(3) 0.1102(2) 0.4406(2) 0.0834(12) Uani 1 1 d D B .
F24 F 0.7246(10) 0.1509(9) 0.5156(7) 0.173(7) Uani 0.60 1 d PD B 3
F22 F 0.6596(4) 0.1054(4) 0.4473(5) 0.0660(17) Uani 0.60 1 d P B 3
F23 F 0.6891(7) 0.2211(5) 0.3805(4) 0.087(3) Uani 0.60 1 d PD B 3
F23A F 0.7688(8) 0.2256(5) 0.4259(6) 0.080(3) Uani 0.40 1 d PD B 4
F22A F 0.6759(8) 0.1677(8) 0.3826(6) 0.083(4) Uani 0.40 1 d PD B 4
F24A F 0.6959(8) 0.1191(7) 0.5107(6) 0.069(4) Uani 0.40 1 d PD B 4
B3 B 0.4686(17) 0.4942(8) 0.6690(9) 0.249(16) Uani 1 1 d D . .
F31 F 0.5215(7) 0.5039(4) 0.6078(5) 0.212(3) Uani 1 1 d D C .
F34 F 0.4233(11) 0.4329(7) 0.7077(7) 0.116(3) Uani 0.60 1 d PD C 5
F33 F 0.4822(10) 0.5396(8) 0.6961(7) 0.121(4) Uani 0.60 1 d PD C 5
F32 F 0.5854(10) 0.4290(8) 0.7056(7) 0.173(4) Uani 0.60 1 d P C 5
F33A F 0.4102(18) 0.5587(13) 0.6606(12) 0.211(12) Uani 0.40 1 d PD C 6
F34A F 0.468(2) 0.4304(11) 0.7319(10) 0.33(3) Uani 0.40 1 d PD C 6
F32A F 0.5782(19) 0.5143(16) 0.7037(10) 0.203(10) Uani 0.40 1 d PD C 6
B4 B 0.5419(6) 0.2345(4) 0.0957(4) 0.0482(19) Uani 1 1 d D . .
F41 F 0.5678(3) 0.2348(2) 0.0278(2) 0.0989(13) Uani 1 1 d D D .
F43 F 0.6166(8) 0.2529(6) 0.1279(6) 0.086(4) Uani 0.60 1 d PD D 7
F44 F 0.5120(5) 0.1620(4) 0.1505(3) 0.0554(16) Uani 0.60 1 d PD D 7
F42 F 0.4465(9) 0.2934(5) 0.0763(7) 0.076(3) Uani 0.60 1 d P D 7
F42A F 0.4464(11) 0.2465(8) 0.1079(9) 0.083(5) Uani 0.40 1 d PD D 8
F44A F 0.5968(10) 0.1659(6) 0.1537(7) 0.127(5) Uani 0.40 1 d PD D 8
F43A F 0.5922(11) 0.2949(7) 0.0910(8) 0.073(5) Uani 0.40 1 d PD D 8
O1W O 0.7605(7) 0.1525(4) 0.2750(5) 0.245(4) Uani 1 1 d . . .
O2W O 0.2620(6) 0.6642(5) 0.5498(5) 0.220(3) Uani 1 1 d . . .
O3W O 0.4826(8) 0.4500(5) 0.9649(7) 0.320(6) Uani 1 1 d . . .
O4W O 0.6104(8) 0.4165(5) 0.8701(6) 0.257(4) Uani 1 1 d . . .

loop_
_atom_site_aniso_label
_atom_site_aniso_U_11
_atom_site_aniso_U_22
_atom_site_aniso_U_33
_atom_site_aniso_U_23
_atom_site_aniso_U_13
_atom_site_aniso_U_12
Cu1 0.0377(4) 0.0368(4) 0.0414(5) -0.0197(4) 0.0015(3) 0.0013(3)
Cu2 0.0374(4) 0.0366(4) 0.0362(4) -0.0191(4) 0.0003(3) -0.0023(3)
Cu3 0.0371(4) 0.0364(4) 0.0382(4) -0.0212(4) 0.0043(3) -0.0030(3)
Cu4 0.0364(4) 0.0428(4) 0.0518(5) -0.0279(4) 0.0057(3) -0.0051(3)
O1 0.052(2) 0.039(2) 0.029(2) -0.019(2) -0.0008(19) 0.0047(18)
O2 0.056(2) 0.035(2) 0.030(2) -0.0175(19) -0.0030(18) 0.0050(18)
O3 0.058(3) 0.039(2) 0.037(3) -0.020(2) 0.003(2) -0.0006(19)
O4 0.060(3) 0.031(2) 0.034(2) -0.017(2) -0.0020(19) 0.0004(19)
O5 0.039(2) 0.056(3) 0.037(2) -0.024(2) -0.0016(18) 0.0048(18)
O6 0.040(2) 0.043(2) 0.040(2) -0.012(2) -0.0088(19) 0.0068(19)
O7 0.051(2) 0.034(2) 0.040(3) -0.013(2) -0.001(2) -0.0101(18)
O8 0.061(3) 0.033(2) 0.044(3) -0.022(2) -0.003(2) -0.0104(18)
C1S 0.029(3) 0.028(3) 0.059(4) -0.028(3) 0.004(3) 0.003(2)
C2S 0.050(4) 0.035(3) 0.044(4) -0.024(3) 0.001(3) 0.000(3)
C3S 0.073(5) 0.027(3) 0.084(5) -0.036(3) -0.028(4) 0.001(3)
C4S 0.033(3) 0.029(3) 0.057(4) -0.031(3) -0.005(3) -0.001(3)
C5S 0.040(4) 0.029(3) 0.038(4) -0.015(3) 0.005(3) -0.014(3)
C6S 0.034(3) 0.042(3) 0.050(4) -0.028(3) 0.011(3) -0.010(3)
C7S 0.025(3) 0.056(4) 0.047(4) -0.031(3) 0.001(3) -0.004(3)
C8S 0.023(3) 0.028(3) 0.047(4) -0.014(3) 0.010(3) -0.002(2)
N1 0.031(3) 0.037(3) 0.047(3) -0.021(3) 0.003(2) -0.002(2)
N2 0.041(3) 0.036(3) 0.040(3) -0.021(2) 0.001(2) 0.002(2)
N3 0.042(3) 0.036(3) 0.038(3) -0.019(2) 0.007(2) -0.005(2)
N4 0.048(3) 0.027(3) 0.038(3) -0.012(2) -0.003(2) -0.003(2)
N5 0.037(3) 0.043(3) 0.037(3) -0.025(2) 0.000(2) -0.003(2)
N6 0.036(3) 0.043(3) 0.042(3) -0.021(3) 0.008(2) -0.013(2)
N7 0.045(3) 0.050(3) 0.035(3) -0.022(3) 0.000(2) -0.015(3)
N8 0.039(3) 0.049(3) 0.035(3) -0.025(3) 0.005(2) -0.006(2)
N9 0.037(3) 0.040(3) 0.036(3) -0.023(2) 0.008(2) -0.008(2)
N10 0.040(3) 0.044(3) 0.051(3) -0.027(3) 0.007(2) -0.013(2)
N11 0.042(3) 0.040(3) 0.048(3) -0.026(3) 0.012(2) -0.005(2)
N12 0.037(3) 0.041(3) 0.047(3) -0.027(3) 0.003(2) -0.005(2)
C1 0.046(4) 0.055(4) 0.054(4) -0.029(4) -0.004(3) -0.004(3)
C2 0.041(4) 0.058(4) 0.063(5) -0.016(4) -0.014(3) -0.005(3)
C3 0.034(4) 0.056(4) 0.074(5) -0.030(4) 0.013(4) -0.019(3)
C4 0.048(4) 0.033(3) 0.053(4) -0.021(3) 0.012(3) -0.015(3)
C5 0.038(3) 0.029(3) 0.042(4) -0.017(3) 0.004(3) -0.002(3)
C6 0.046(4) 0.058(4) 0.077(5) -0.034(4) 0.019(4) -0.014(3)
C7 0.076(5) 0.064(5) 0.061(5) -0.031(4) 0.031(4) -0.032(4)
C8 0.057(4) 0.045(4) 0.047(4) -0.022(3) 0.007(4) -0.010(3)
C9 0.046(4) 0.026(3) 0.045(4) -0.020(3) -0.004(3) 0.000(3)
C10 0.091(5) 0.062(4) 0.046(5) -0.030(4) 0.022(4) -0.020(4)
C11 0.066(5) 0.072(5) 0.044(4) -0.032(4) -0.007(4) -0.004(4)
C12 0.041(4) 0.057(4) 0.067(5) -0.039(4) -0.006(3) 0.007(3)
C13 0.045(4) 0.045(4) 0.074(5) -0.030(4) 0.016(3) -0.010(3)
C14 0.060(4) 0.042(4) 0.078(5) -0.024(4) 0.014(4) -0.015(3)
C15 0.074(5) 0.037(4) 0.060(5) -0.022(3) 0.001(4) -0.002(4)
C16 0.046(4) 0.035(3) 0.040(4) -0.019(3) -0.001(3) 0.001(3)
C17 0.036(3) 0.044(4) 0.028(3) -0.019(3) -0.001(3) 0.003(3)
C18 0.065(5) 0.042(4) 0.054(4) -0.023(4) -0.004(4) 0.006(3)
C19 0.047(4) 0.052(4) 0.065(5) -0.035(4) 0.012(3) 0.012(3)
C20 0.039(4) 0.055(4) 0.045(4) -0.025(3) 0.007(3) -0.009(3)
C21 0.043(4) 0.036(3) 0.030(3) -0.013(3) -0.001(3) 0.003(3)
C22 0.046(4) 0.057(4) 0.064(5) -0.029(4) 0.001(3) 0.010(3)
C23 0.033(4) 0.058(4) 0.079(5) -0.021(4) 0.000(3) -0.013(3)
C24 0.062(5) 0.039(4) 0.074(5) -0.024(4) -0.005(4) -0.007(3)
C25 0.036(3) 0.060(4) 0.048(4) -0.034(4) 0.002(3) -0.015(3)
C26 0.059(4) 0.037(4) 0.056(4) -0.019(3) -0.005(3) -0.012(3)
C27 0.070(5) 0.031(4) 0.056(4) -0.019(3) 0.003(4) -0.007(3)
C28 0.057(4) 0.034(3) 0.041(4) -0.018(3) -0.004(3) 0.006(3)
C29 0.033(3) 0.047(4) 0.031(3) -0.024(3) 0.001(3) -0.004(3)
C30 0.053(4) 0.055(4) 0.065(5) -0.035(4) 0.001(4) 0.002(4)
C31 0.053(4) 0.053(4) 0.080(5) -0.037(4) 0.000(4) 0.015(4)
C32 0.033(3) 0.075(5) 0.046(4) -0.034(4) 0.013(3) -0.015(3)
C33 0.037(3) 0.047(4) 0.036(4) -0.027(3) 0.003(3) -0.003(3)
C34 0.034(4) 0.086(5) 0.088(6) -0.047(5) -0.002(4) 0.001(4)
C35 0.040(4) 0.090(6) 0.106(6) -0.054(5) 0.017(4) -0.032(4)
C36 0.057(4) 0.061(4) 0.064(5) -0.035(4) -0.002(4) -0.016(4)
C37 0.058(4) 0.074(5) 0.063(5) -0.041(4) -0.003(4) -0.011(4)
C38 0.093(6) 0.086(6) 0.072(6) -0.036(5) 0.008(5) -0.068(5)
C39 0.140(8) 0.061(5) 0.070(6) -0.036(5) -0.016(6) -0.030(6)
C40 0.098(6) 0.041(4) 0.050(5) -0.021(4) -0.012(4) -0.016(4)
C41 0.057(4) 0.040(4) 0.037(4) -0.025(3) -0.009(3) 0.000(3)
C42 0.134(8) 0.051(5) 0.065(6) -0.036(5) -0.033(6) 0.017(6)
C43 0.112(7) 0.055(6) 0.063(6) -0.034(5) -0.041(5) 0.047(5)
C44 0.049(4) 0.066(5) 0.042(4) -0.034(4) -0.009(3) 0.012(4)
C45 0.045(4) 0.041(4) 0.037(4) -0.023(3) -0.002(3) 0.003(3)
C46 0.069(5) 0.094(6) 0.074(6) -0.056(5) -0.008(4) 0.028(5)
C47 0.029(4) 0.133(7) 0.069(5) -0.060(5) 0.020(3) -0.012(4)
C48 0.058(4) 0.074(5) 0.052(4) -0.040(4) 0.023(3) -0.021(4)
C49 0.050(4) 0.052(4) 0.051(4) -0.031(4) 0.008(3) -0.013(3)
C50 0.056(4) 0.047(4) 0.062(5) -0.023(4) 0.005(3) -0.018(3)
C51 0.087(5) 0.027(3) 0.044(4) -0.011(3) -0.007(4) -0.007(4)
C52 0.059(4) 0.043(4) 0.034(4) -0.023(3) 0.003(3) -0.009(3)
C53 0.043(4) 0.043(4) 0.031(3) -0.027(3) 0.007(3) -0.012(3)
C54 0.064(5) 0.049(4) 0.064(5) -0.034(4) -0.014(4) 0.019(4)
C55 0.041(4) 0.070(5) 0.070(5) -0.037(4) 0.000(4) 0.001(4)
C56 0.042(4) 0.065(4) 0.043(4) -0.033(4) 0.004(3) -0.014(3)
C57 0.047(4) 0.054(4) 0.029(4) -0.026(3) 0.003(3) -0.005(3)
C58 0.039(4) 0.081(5) 0.063(5) -0.037(4) 0.003(3) 0.002(4)
C59 0.051(4) 0.087(5) 0.064(5) -0.039(4) 0.018(3) -0.035(4)
C60 0.054(4) 0.050(4) 0.058(4) -0.026(4) 0.004(3) -0.018(3)
C61 0.050(4) 0.057(4) 0.056(5) -0.034(4) 0.018(3) -0.010(3)
C62 0.078(5) 0.059(4) 0.055(5) -0.033(4) 0.028(4) -0.013(4)
C63 0.101(6) 0.039(4) 0.031(4) -0.017(3) 0.020(4) -0.019(4)
C64 0.068(4) 0.024(3) 0.040(4) -0.017(3) 0.000(3) -0.009(3)
C65 0.046(4) 0.027(3) 0.056(4) -0.021(3) 0.006(3) -0.008(3)
C66 0.087(5) 0.047(4) 0.050(5) -0.023(4) -0.017(4) -0.004(4)
C67 0.060(5) 0.057(4) 0.067(5) -0.025(4) -0.020(4) -0.003(4)
C68 0.043(4) 0.043(4) 0.047(4) -0.016(3) -0.002(3) -0.013(3)
C69 0.038(3) 0.029(3) 0.046(4) -0.016(3) 0.001(3) -0.005(3)
C70 0.031(4) 0.081(5) 0.090(6) -0.046(5) 0.002(4) -0.005(3)
C71 0.036(4) 0.083(5) 0.073(5) -0.042(4) 0.014(3) -0.013(3)
C72 0.049(4) 0.056(4) 0.057(4) -0.036(4) 0.010(3) -0.013(3)
B1 0.064(8) 0.095(9) 0.106(11) -0.041(9) 0.007(7) 0.004(7)
F11 0.100(3) 0.131(4) 0.125(4) -0.067(3) 0.038(3) -0.029(3)
F12 0.044(6) 0.112(10) 0.217(18) -0.110(12) 0.036(8) -0.024(6)
F13 0.136(12) 0.128(8) 0.270(19) -0.116(10) -0.022(10) -0.031(8)
F14 0.136(10) 0.243(16) 0.129(10) -0.078(10) 0.017(7) -0.061(10)
F12A 0.163(16) 0.212(19) 0.072(10) -0.011(12) -0.011(10) 0.041(14)
F13A 0.20(3) 0.31(4) 0.28(4) -0.24(3) 0.13(3) -0.20(3)
F14A 0.051(10) 0.093(10) 0.080(9) -0.048(8) 0.044(9) -0.029(9)
B2 0.074(7) 0.068(7) 0.057(7) -0.011(6) -0.005(6) 0.008(6)
F21 0.047(2) 0.087(3) 0.100(3) -0.036(2) 0.009(2) -0.009(2)
F24 0.143(11) 0.229(16) 0.178(13) -0.128(12) -0.027(9) -0.008(9)
F22 0.038(3) 0.073(5) 0.113(6) -0.066(5) 0.011(4) -0.012(3)
F23 0.092(6) 0.056(5) 0.079(6) -0.007(5) -0.002(4) -0.012(5)
F23A 0.119(9) 0.029(5) 0.069(8) -0.003(5) -0.011(7) -0.019(5)
F22A 0.081(8) 0.072(8) 0.058(8) 0.004(8) -0.007(6) -0.034(8)
F24A 0.053(7) 0.067(7) 0.039(8) 0.001(6) -0.002(5) 0.019(6)
B3 0.37(4) 0.154(18) 0.30(3) -0.18(2) 0.25(3) -0.12(3)
F31 0.244(8) 0.184(7) 0.236(9) -0.125(7) 0.074(7) -0.054(6)
F34 0.140(8) 0.106(9) 0.114(8) -0.058(7) 0.036(6) -0.046(6)
F33 0.101(9) 0.133(10) 0.172(11) -0.107(9) 0.032(9) -0.029(8)
F32 0.199(12) 0.166(10) 0.152(11) -0.077(9) 0.054(9) -0.051(10)
F33A 0.17(2) 0.148(17) 0.27(3) -0.092(18) 0.086(18) 0.008(15)
F34A 0.30(4) 0.12(2) 0.42(5) -0.01(2) 0.11(3) -0.11(2)
F32A 0.28(3) 0.22(2) 0.190(18) -0.133(17) 0.090(19) -0.18(2)
B4 0.038(5) 0.052(5) 0.074(6) -0.046(5) 0.010(4) -0.009(4)
F41 0.115(3) 0.103(3) 0.092(3) -0.060(3) 0.026(3) -0.017(3)
F43 0.066(5) 0.122(10) 0.104(9) -0.078(8) 0.017(5) -0.028(7)
F44 0.057(4) 0.052(4) 0.058(4) -0.028(4) 0.010(3) -0.011(4)
F42 0.063(5) 0.059(6) 0.106(8) -0.046(6) 0.007(5) 0.007(5)
F42A 0.053(8) 0.122(15) 0.098(13) -0.073(12) 0.010(8) -0.013(11)
F44A 0.113(11) 0.070(9) 0.176(14) -0.048(9) 0.016(10) 0.001(9)
F43A 0.081(10) 0.061(9) 0.100(12) -0.050(9) 0.020(8) -0.042(8)
O1W 0.223(9) 0.164(7) 0.280(10) -0.070(7) 0.055(7) -0.014(6)
O2W 0.196(8) 0.252(9) 0.243(9) -0.145(8) 0.001(7) -0.037(7)
O3W 0.211(9) 0.210(10) 0.374(15) -0.027(9) -0.031(9) 0.000(8)
O4W 0.290(11) 0.169(7) 0.261(10) -0.061(7) -0.070(9) -0.035(7)

loop_
_atom_type_symbol
_atom_type_description
_atom_type_scat_dispersion_real
_atom_type_scat_dispersion_imag
_atom_type_scat_source
C C 0.0033 0.0016 'International Tables Vol C Tables 4.2.6.8 and 6.1.1.4'
H H 0.0000 0.0000 'International Tables Vol C Tables 4.2.6.8 and 6.1.1.4'
N N 0.0061 0.0033 'International Tables Vol C Tables 4.2.6.8 and 6.1.1.4'
O O 0.0106 0.0060 'International Tables Vol C Tables 4.2.6.8 and 6.1.1.4'
F F 0.0171 0.0103 'International Tables Vol C Tables 4.2.6.8 and 6.1.1.4'
Cu Cu 0.3201 1.2651 'International Tables Vol C Tables 4.2.6.8 and 6.1.1.4'
B B 0.0013 0.0007 'International Tables Vol C Tables 4.2.6.8 and 6.1.1.4'

loop_
_geom_angle_atom_site_label_1
_geom_angle_atom_site_label_2
_geom_angle_atom_site_label_3
_geom_angle
_geom_angle_site_symmetry_1
_geom_angle_site_symmetry_3
_geom_angle_publ_flag
O1 Cu1 N4 93.86(16) . . ?
O1 Cu1 N1 89.29(15) . . ?
N4 Cu1 N1 172.77(18) . . ?
O1 Cu1 N3 169.35(15) . . ?
N4 Cu1 N3 81.79(17) . . ?
N1 Cu1 N3 93.98(17) . . ?
O1 Cu1 N2 96.06(14) . . ?
N4 Cu1 N2 106.92(17) . . ?
N1 Cu1 N2 79.17(17) . . ?
N3 Cu1 N2 94.52(15) . . ?
O7 Cu2 O6 96.11(14) . 2_566 ?
O7 Cu2 N6 89.82(16) . . ?
O6 Cu2 N6 171.78(16) 2_566 . ?
O7 Cu2 N5 166.49(16) . . ?
O6 Cu2 N5 91.72(16) 2_566 . ?
N6 Cu2 N5 81.40(18) . . ?
O7 Cu2 O2 97.18(14) . . ?
O6 Cu2 O2 87.98(14) 2_566 . ?
N6 Cu2 O2 96.95(15) . . ?
N5 Cu2 O2 94.08(14) . . ?
O8 Cu3 O5 91.00(15) 2_566 . ?
O8 Cu3 N8 92.21(17) 2_566 . ?
O5 Cu3 N8 161.69(15) . . ?
O8 Cu3 N7 170.16(16) 2_566 . ?
O5 Cu3 N7 92.54(17) . . ?
N8 Cu3 N7 81.62(19) . . ?
O8 Cu3 O4 95.89(14) 2_566 . ?
O5 Cu3 O4 100.26(13) . . ?
N8 Cu3 O4 97.33(14) . . ?
N7 Cu3 O4 92.52(15) . . ?
O3 Cu4 N10 96.54(17) . . ?
O3 Cu4 N12 89.93(15) . . ?
N10 Cu4 N12 170.22(17) . . ?
O3 Cu4 N9 149.55(15) . . ?
N10 Cu4 N9 81.39(18) . . ?
N12 Cu4 N9 96.71(17) . . ?
O3 Cu4 N11 107.08(15) . . ?
N10 Cu4 N11 91.60(17) . . ?
N12 Cu4 N11 79.46(17) . . ?
N9 Cu4 N11 103.35(15) . . ?
C1S O1 Cu1 104.8(3) . . ?
C1S O2 Cu2 145.0(4) . . ?
C4S O3 Cu4 107.6(3) . . ?
C4S O4 Cu3 130.8(3) . . ?
C5S O5 Cu3 121.4(3) . . ?
C5S O6 Cu2 130.9(4) . 2_566 ?
C8S O7 Cu2 132.1(3) . . ?
C8S O8 Cu3 124.1(4) . 2_566 ?
O2 C1S O1 121.7(5) . . ?
O2 C1S C2S 120.2(5) . . ?
O1 C1S C2S 117.9(5) . . ?
C1S C2S C3S 109.1(4) . . ?
C4S C3S C2S 110.1(4) . . ?
O4 C4S O3 121.5(4) . . ?
O4 C4S C3S 121.9(5) . . ?
O3 C4S C3S 116.6(5) . . ?
O6 C5S O5 127.3(5) . . ?
O6 C5S C6S 117.7(5) . . ?
O5 C5S C6S 114.9(5) . . ?
C5S C6S C7S 113.8(4) . . ?
C8S C7S C6S 114.5(4) . . ?
O8 C8S O7 127.7(5) . . ?
O8 C8S C7S 116.6(5) . . ?
O7 C8S C7S 115.7(5) . . ?
C1 N1 C5 117.1(5) . . ?
C1 N1 Cu1 127.2(4) . . ?
C5 N1 Cu1 115.5(4) . . ?
C12 N2 C9 117.7(5) . . ?
C12 N2 Cu1 132.2(4) . . ?
C9 N2 Cu1 110.1(4) . . ?
C13 N3 C17 118.3(5) . . ?
C13 N3 Cu1 130.7(4) . . ?
C17 N3 Cu1 110.8(4) . . ?
C24 N4 C21 118.6(5) . . ?
C24 N4 Cu1 128.4(4) . . ?
C21 N4 Cu1 113.1(4) . . ?
C25 N5 C29 117.1(5) . . ?
C25 N5 Cu2 130.0(4) . . ?
C29 N5 Cu2 112.9(4) . . ?
C36 N6 C33 118.1(5) . . ?
C36 N6 Cu2 129.5(4) . . ?
C33 N6 Cu2 112.4(3) . . ?
C37 N7 C41 117.8(5) . . ?
C37 N7 Cu3 130.4(4) . . ?
C41 N7 Cu3 111.7(4) . . ?
C48 N8 C45 117.6(5) . . ?
C48 N8 Cu3 129.8(4) . . ?
C45 N8 Cu3 112.6(4) . . ?
C49 N9 C53 118.0(5) . . ?
C49 N9 Cu4 131.3(4) . . ?
C53 N9 Cu4 110.6(3) . . ?
C60 N10 C57 119.0(5) . . ?
C60 N10 Cu4 128.1(4) . . ?
C57 N10 Cu4 112.1(4) . . ?
C61 N11 C65 117.6(5) . . ?
C61 N11 Cu4 132.4(4) . . ?
C65 N11 Cu4 109.8(4) . . ?
C72 N12 C69 118.0(5) . . ?
C72 N12 Cu4 126.7(4) . . ?
C69 N12 Cu4 114.9(3) . . ?
N1 C1 C2 123.5(6) . . ?
C3 C2 C1 118.8(6) . . ?
C2 C3 C4 121.3(6) . . ?
C5 C4 C3 116.4(6) . . ?
C5 C4 C6 119.3(6) . . ?
C3 C4 C6 124.2(6) . . ?
N1 C5 C4 122.7(5) . . ?
N1 C5 C9 117.0(5) . . ?
C4 C5 C9 120.3(5) . . ?
C7 C6 C4 121.3(6) . . ?
C6 C7 C8 120.5(6) . . ?
C9 C8 C10 115.7(6) . . ?
C9 C8 C7 120.5(6) . . ?
C10 C8 C7 123.8(6) . . ?
N2 C9 C8 124.0(5) . . ?
N2 C9 C5 118.1(5) . . ?
C8 C9 C5 117.9(5) . . ?
C11 C10 C8 121.0(6) . . ?
C10 C11 C12 117.7(6) . . ?
N2 C12 C11 123.8(6) . . ?
N3 C13 C14 123.0(5) . . ?
C15 C14 C13 120.1(6) . . ?
C14 C15 C16 118.8(5) . . ?
C17 C16 C15 118.4(5) . . ?
C17 C16 C18 117.5(5) . . ?
C15 C16 C18 124.0(5) . . ?
N3 C17 C21 117.6(5) . . ?
N3 C17 C16 121.3(5) . . ?
C21 C17 C16 121.0(5) . . ?
C19 C18 C16 121.6(5) . . ?
C18 C19 C20 121.6(5) . . ?
C22 C20 C21 115.8(5) . . ?
C22 C20 C19 125.7(5) . . ?
C21 C20 C19 118.4(6) . . ?
N4 C21 C17 116.6(5) . . ?
N4 C21 C20 123.5(5) . . ?
C17 C21 C20 119.8(5) . . ?
C23 C22 C20 120.2(6) . . ?
C22 C23 C24 120.0(6) . . ?
N4 C24 C23 121.9(5) . . ?
N5 C25 C26 122.6(5) . . ?
C27 C26 C25 119.3(6) . . ?
C26 C27 C28 120.6(5) . . ?
C27 C28 C29 116.5(5) . . ?
C27 C28 C30 124.2(5) . . ?
C29 C28 C30 119.3(6) . . ?
N5 C29 C28 123.9(5) . . ?
N5 C29 C33 116.7(5) . . ?
C28 C29 C33 119.4(5) . . ?
C31 C30 C28 121.5(6) . . ?
C30 C31 C32 121.2(6) . . ?
C34 C32 C33 116.0(6) . . ?
C34 C32 C31 126.3(6) . . ?
C33 C32 C31 117.7(6) . . ?
N6 C33 C32 122.8(5) . . ?
N6 C33 C29 116.4(5) . . ?
C32 C33 C29 120.9(5) . . ?
C35 C34 C32 121.7(6) . . ?
C34 C35 C36 118.6(6) . . ?
N6 C36 C35 122.8(6) . . ?
N7 C37 C38 123.0(6) . . ?
C39 C38 C37 119.2(7) . . ?
C38 C39 C40 120.9(7) . . ?
C39 C40 C41 116.5(7) . . ?
C39 C40 C42 124.9(7) . . ?
C41 C40 C42 118.6(7) . . ?
N7 C41 C40 122.5(6) . . ?
N7 C41 C45 116.8(5) . . ?
C40 C41 C45 120.7(6) . . ?
C43 C42 C40 121.2(7) . . ?
C42 C43 C44 121.1(7) . . ?
C46 C44 C45 116.3(6) . . ?
C46 C44 C43 124.0(7) . . ?
C45 C44 C43 119.7(6) . . ?
N8 C45 C44 124.3(6) . . ?
N8 C45 C41 117.0(5) . . ?
C44 C45 C41 118.7(6) . . ?
C44 C46 C47 121.0(6) . . ?
C46 C47 C48 119.1(6) . . ?
N8 C48 C47 121.7(6) . . ?
N9 C49 C50 123.2(5) . . ?
C51 C50 C49 118.9(6) . . ?
C50 C51 C52 120.5(5) . . ?
C53 C52 C51 117.0(5) . . ?
C53 C52 C54 117.4(5) . . ?
C51 C52 C54 125.6(6) . . ?
N9 C53 C52 122.1(5) . . ?
N9 C53 C57 115.8(5) . . ?
C52 C53 C57 122.1(5) . . ?
C55 C54 C52 120.8(6) . . ?
C54 C55 C56 121.8(6) . . ?
C58 C56 C57 116.9(6) . . ?
C58 C56 C55 124.2(6) . . ?
C57 C56 C55 119.0(6) . . ?
N10 C57 C56 123.0(6) . . ?
N10 C57 C53 118.0(5) . . ?
C56 C57 C53 118.9(5) . . ?
C59 C58 C56 120.4(6) . . ?
C58 C59 C60 119.1(6) . . ?
N10 C60 C59 121.6(6) . . ?
N11 C61 C62 123.3(6) . . ?
C63 C62 C61 119.3(6) . . ?
C62 C63 C64 120.5(6) . . ?
C63 C64 C65 116.9(6) . . ?
C63 C64 C66 125.8(6) . . ?
C65 C64 C66 117.3(6) . . ?
N11 C65 C64 122.4(5) . . ?
N11 C65 C69 116.2(5) . . ?
C64 C65 C69 121.4(5) . . ?
C67 C66 C64 122.1(6) . . ?
C66 C67 C68 121.9(6) . . ?
C70 C68 C69 117.2(6) . . ?
C70 C68 C67 124.0(6) . . ?
C69 C68 C67 118.8(6) . . ?
N12 C69 C68 122.3(5) . . ?
N12 C69 C65 119.1(5) . . ?
C68 C69 C65 118.6(5) . . ?
C71 C70 C68 119.5(6) . . ?
C70 C71 C72 120.4(6) . . ?
N12 C72 C71 122.6(6) . . ?
F12 B1 F13 114.0(9) . . ?
F13A B1 F14A 114.6(11) . . ?
F13 B1 F14A 132.8(12) . . ?
F13A B1 F11 115.1(10) . . ?
F12 B1 F11 116.5(10) . . ?
F13 B1 F11 111.5(9) . . ?
F14A B1 F11 113.7(10) . . ?
F12 B1 F14 109.0(9) . . ?
F13 B1 F14 104.7(9) . . ?
F11 B1 F14 99.3(8) . . ?
F13A B1 F12A 109.2(12) . . ?
F13 B1 F12A 56.5(9) . . ?
F14A B1 F12A 102.5(9) . . ?
F11 B1 F12A 99.6(8) . . ?
F23A B2 F24A 114.7(9) . . ?
F23A B2 F21 107.7(8) . . ?
F23 B2 F21 127.8(7) . . ?
F24A B2 F21 109.6(7) . . ?
F23A B2 F22A 110.1(8) . . ?
F24A B2 F22A 108.3(9) . . ?
F21 B2 F22A 106.1(8) . . ?
F23 B2 F24 116.1(8) . . ?
F21 B2 F24 113.3(8) . . ?
F23 B2 F22 91.0(8) . . ?
F21 B2 F22 99.6(6) . . ?
F24 B2 F22 96.1(9) . . ?
F34 B3 F33 122.4(11) . . ?
F34 B3 F31 120.2(10) . . ?
F33 B3 F31 116.0(12) . . ?
F34A B3 F33A 119.7(13) . . ?
F31 B3 F33A 113.9(12) . . ?
F34 B3 F32 85.5(14) . . ?
F33 B3 F32 97.4(18) . . ?
F31 B3 F32 75.2(10) . . ?
F34A B3 F32A 90.9(16) . . ?
F31 B3 F32A 88.7(13) . . ?
F33A B3 F32A 91.5(13) . . ?
F42A B4 F41 117.5(9) . . ?
F42A B4 F44A 114.4(9) . . ?
F41 B4 F44A 105.8(7) . . ?
F41 B4 F43 115.9(7) . . ?
F41 B4 F44 110.3(5) . . ?
F43 B4 F44 110.2(7) . . ?
F42A B4 F43A 110.1(9) . . ?
F41 B4 F43A 103.1(8) . . ?
F44A B4 F43A 104.7(9) . . ?
F41 B4 F42 105.1(7) . . ?
F43 B4 F42 109.1(7) . . ?
F44 B4 F42 105.7(7) . . ?

loop_
_geom_bond_atom_site_label_1
_geom_bond_atom_site_label_2
_geom_bond_distance
_geom_bond_site_symmetry_2
_geom_bond_publ_flag
Cu1 O1 1.979(3) . ?
Cu1 N4 2.002(4) . ?
Cu1 N1 2.028(4) . ?
Cu1 N3 2.037(4) . ?
Cu1 N2 2.208(4) . ?
Cu2 O7 1.948(3) . ?
Cu2 O6 1.959(3) 2_566 ?
Cu2 N6 2.019(4) . ?
Cu2 N5 2.026(4) . ?
Cu2 O2 2.142(3) . ?
Cu3 O8 1.946(3) 2_566 ?
Cu3 O5 1.948(3) . ?
Cu3 N8 2.011(4) . ?
Cu3 N7 2.030(4) . ?
Cu3 O4 2.160(3) . ?
Cu4 O3 1.976(3) . ?
Cu4 N10 1.992(4) . ?
Cu4 N12 1.998(4) . ?
Cu4 N9 2.055(4) . ?
Cu4 N11 2.204(4) . ?
O1 C1S 1.256(6) . ?
O2 C1S 1.256(5) . ?
O3 C4S 1.258(6) . ?
O4 C4S 1.248(6) . ?
O5 C5S 1.272(6) . ?
O6 C5S 1.235(5) . ?
O6 Cu2 1.959(3) 2_566 ?
O7 C8S 1.264(6) . ?
O8 C8S 1.246(6) . ?
O8 Cu3 1.946(3) 2_566 ?
C1S C2S 1.503(6) . ?
C2S C3S 1.550(7) . ?
C3S C4S 1.516(6) . ?
C5S C6S 1.515(6) . ?
C6S C7S 1.530(6) . ?
C7S C8S 1.508(6) . ?
N1 C1 1.324(6) . ?
N1 C5 1.376(6) . ?
N2 C12 1.314(6) . ?
N2 C9 1.347(6) . ?
N3 C13 1.319(6) . ?
N3 C17 1.371(6) . ?
N4 C24 1.302(6) . ?
N4 C21 1.356(6) . ?
N5 C25 1.329(6) . ?
N5 C29 1.361(6) . ?
N6 C36 1.314(6) . ?
N6 C33 1.384(6) . ?
N7 C37 1.314(7) . ?
N7 C41 1.366(6) . ?
N8 C48 1.325(6) . ?
N8 C45 1.357(6) . ?
N9 C49 1.321(6) . ?
N9 C53 1.375(6) . ?
N10 C60 1.318(6) . ?
N10 C57 1.350(6) . ?
N11 C61 1.327(6) . ?
N11 C65 1.363(6) . ?
N12 C72 1.326(6) . ?
N12 C69 1.364(6) . ?
C1 C2 1.378(7) . ?
C2 C3 1.336(7) . ?
C3 C4 1.402(7) . ?
C4 C5 1.384(7) . ?
C4 C6 1.424(7) . ?
C5 C9 1.441(7) . ?
C6 C7 1.328(7) . ?
C7 C8 1.425(8) . ?
C8 C9 1.396(7) . ?
C8 C10 1.407(8) . ?
C10 C11 1.363(8) . ?
C11 C12 1.395(7) . ?
C13 C14 1.391(7) . ?
C14 C15 1.351(7) . ?
C15 C16 1.406(7) . ?
C16 C17 1.403(7) . ?
C16 C18 1.428(7) . ?
C17 C21 1.400(7) . ?
C18 C19 1.335(7) . ?
C19 C20 1.413(7) . ?
C20 C22 1.403(7) . ?
C20 C21 1.407(7) . ?
C22 C23 1.345(7) . ?
C23 C24 1.410(7) . ?
C25 C26 1.400(7) . ?
C26 C27 1.350(7) . ?
C27 C28 1.393(7) . ?
C28 C29 1.396(6) . ?
C28 C30 1.422(7) . ?
C29 C33 1.412(7) . ?
C30 C31 1.326(7) . ?
C31 C32 1.442(7) . ?
C32 C34 1.389(8) . ?
C32 C33 1.405(7) . ?
C34 C35 1.363(8) . ?
C35 C36 1.401(7) . ?
C37 C38 1.387(8) . ?
C38 C39 1.340(9) . ?
C39 C40 1.392(9) . ?
C40 C41 1.401(7) . ?
C40 C42 1.426(9) . ?
C41 C45 1.409(7) . ?
C42 C43 1.315(9) . ?
C43 C44 1.436(9) . ?
C44 C46 1.367(8) . ?
C44 C45 1.391(7) . ?
C46 C47 1.368(8) . ?
C47 C48 1.401(7) . ?
C49 C50 1.384(7) . ?
C50 C51 1.351(7) . ?
C51 C52 1.408(7) . ?
C52 C53 1.389(7) . ?
C52 C54 1.448(7) . ?
C53 C57 1.406(7) . ?
C54 C55 1.330(7) . ?
C55 C56 1.424(7) . ?
C56 C58 1.385(8) . ?
C56 C57 1.400(7) . ?
C58 C59 1.364(7) . ?
C59 C60 1.409(7) . ?
C61 C62 1.378(7) . ?
C62 C63 1.356(8) . ?
C63 C64 1.389(7) . ?
C64 C65 1.411(7) . ?
C64 C66 1.419(7) . ?
C65 C69 1.424(7) . ?
C66 C67 1.331(8) . ?
C67 C68 1.418(7) . ?
C68 C70 1.396(7) . ?
C68 C69 1.414(7) . ?
C70 C71 1.354(8) . ?
C71 C72 1.384(7) . ?
B1 F13A 1.259(12) . ?
B1 F12 1.281(11) . ?
B1 F13 1.289(11) . ?
B1 F14A 1.312(12) . ?
B1 F11 1.310(8) . ?
B1 F14 1.381(11) . ?
B1 F12A 1.400(12) . ?
B2 F23A 1.297(10) . ?
B2 F23 1.323(8) . ?
B2 F24A 1.322(11) . ?
B2 F21 1.327(7) . ?
B2 F22A 1.369(13) . ?
B2 F24 1.381(11) . ?
B2 F22 1.524(11) . ?
B3 F34A 1.229(14) . ?
B3 F34 1.256(12) . ?
B3 F33 1.259(12) . ?
B3 F31 1.270(10) . ?
B3 F33A 1.276(12) . ?
B3 F32 1.69(2) . ?
B3 F32A 1.74(3) . ?
B4 F42A 1.219(15) . ?
B4 F41 1.332(7) . ?
B4 F44A 1.340(10) . ?
B4 F43 1.338(9) . ?
B4 F44 1.371(8) . ?
B4 F43A 1.378(11) . ?
B4 F42 1.432(12) . ?
